data_4111497
loop_
_publ_author_name
'Marilena Ferbinteanu'
'Hitoshi Miyasaka'
'Wolfgang Wernsdorfer'
'Kazuya Nakata'
'Ken-ichi Sugiura'
'Masahiro Yamashita'
'Claude Coulon'
'Rodolphe Cl\'erac'

_publ_section_title
;
 Single-Chain Magnet (NEt4)[Mn2(5-MeOsalen)2Fe(CN)6] Made of
 MnIII-FeIII-MnIII Trinuclear Single-Molecule Magnet with an ST=9/2 Spin
 Ground State
;
_journal_name_full 'Journal of the American Chemical Society'
_journal_page_first 3090
_journal_page_last 3099
_journal_paper_doi 10.1021/ja0468123
_journal_volume 127
_journal_year 2005
_chemical_formula_moiety 'C50 H56 Fe N11 Mn2 O8 '
_chemical_formula_sum 'C50 H56 Fe Mn2 N11 O8'
_chemical_formula_weight 1104.78
_space_group_IT_number 2
_symmetry_cell_setting triclinic
_symmetry_Int_Tables_number 2
_symmetry_space_group_name_Hall '-P 1'
_symmetry_space_group_name_H-M 'P -1'
_cell_angle_alpha 87.32(2)
_cell_angle_beta 70.98(2)
_cell_angle_gamma 74.77(2)
_cell_formula_units_Z 1
_cell_length_a 9.877(3)
_cell_length_b 11.162(4)
_cell_length_c 12.536(5)
_cell_measurement_reflns_used 3618
_cell_measurement_temperature 117.1
_cell_measurement_theta_max 31.5
_cell_measurement_theta_min 3.4
_cell_volume 1259.6(8)
_computing_cell_refinement CrystalClear
_computing_data_collection CrystalClear
_computing_data_reduction CrystalStructure
_computing_publication_material 'CrystalStructure 3.6.0'
_computing_structure_refinement CRYSTALS
_computing_structure_solution 'DIRDIF99 (PATTY)'
_diffrn_detector_area_resol_mean 7.31
_diffrn_measured_fraction_theta_full 0.9829
_diffrn_measured_fraction_theta_max 0.8180
_diffrn_measurement_device_type 'Rigaku Saturn'
_diffrn_measurement_method \w
_diffrn_radiation_type 'Mo K\a'
_diffrn_radiation_wavelength 0.7107
_diffrn_reflns_limit_h_max 14
_diffrn_reflns_limit_h_min 0
_diffrn_reflns_limit_k_max 16
_diffrn_reflns_limit_k_min -15
_diffrn_reflns_limit_l_max 18
_diffrn_reflns_limit_l_min -16
_diffrn_reflns_number 12264
_diffrn_reflns_theta_full 25.00
_diffrn_reflns_theta_max 31.31
_exptl_absorpt_coefficient_mu 0.842
_exptl_absorpt_correction_T_max 0.959
_exptl_absorpt_correction_T_min 0.865
_exptl_absorpt_correction_type psi-scans
_exptl_absorpt_process_details '(North, Phillips & Mathews, 1968)'
_exptl_crystal_colour brown
_exptl_crystal_density_diffrn 1.456
_exptl_crystal_description prism
_exptl_crystal_F_000 573.00
_exptl_crystal_size_max 0.15
_exptl_crystal_size_mid 0.08
_exptl_crystal_size_min 0.05
_refine_diff_density_max 0.91
_refine_diff_density_min -0.76
_refine_ls_extinction_method none
_refine_ls_goodness_of_fit_ref 1.003
_refine_ls_hydrogen_treatment refall
_refine_ls_number_parameters 368
_refine_ls_number_reflns 4356
_refine_ls_R_factor_gt 0.0520
_refine_ls_shift/su_max 0.0010
_refine_ls_structure_factor_coef Fsqd
_refine_ls_weighting_details 'w = 1/[0.0019Fo^2^ + 1.0000\s(Fo^2^)]/(4Fo^2^)'
_refine_ls_weighting_scheme calc
_refine_ls_wR_factor_ref 0.1480
_reflns_number_gt 3132
_reflns_number_total 6759
_reflns_threshold_expression F^2^>2.0\s(F^2^)
_cod_data_source_file ja0468123si20041105_035128.cif
_cod_data_source_block '__Mn5Me-FeCN'
_cod_original_formula_sum 'C50 H56 Fe N11 Mn2 O8 '
_cod_database_code 4111497

loop_
_symmetry_equiv_pos_site_id
_symmetry_equiv_pos_as_xyz
1 +X,+Y,+Z
2 -X,-Y,-Z

loop_
_atom_site_label
_atom_site_type_symbol
_atom_site_fract_x
_atom_site_fract_y
_atom_site_fract_z
_atom_site_U_iso_or_equiv
_atom_site_adp_type
_atom_site_occupancy
_atom_site_symmetry_multiplicity
_atom_site_calc_flag
_atom_site_refinement_flags
Fe(1) Fe 0.0000 0.0000 0.0000 0.0158(2) Uani 1.00 2 d S
Mn(1) Mn -0.44015(6) 0.36435(5) 0.04708(5) 0.0143(2) Uani 1.00 1 d .
O(1) O -0.3642(3) 0.5074(2) 0.0098(2) 0.0163(7) Uani 1.00 1 d .
O(2) O 0.1897(3) 0.4910(3) -0.2999(2) 0.0286(9) Uani 1.00 1 d .
O(3) O -0.5443(3) 0.4125(2) 0.1989(2) 0.0178(7) Uani 1.00 1 d .
O(4) O -1.0053(4) 0.2717(4) 0.5175(3) 0.0558(12) Uani 1.00 1 d .
N(1) N -0.3516(3) 0.3065(3) -0.1142(3) 0.0158(9) Uani 1.00 1 d .
N(2) N -0.5337(3) 0.2247(3) 0.0571(3) 0.0157(9) Uani 1.00 1 d .
N(3) N -0.2424(4) 0.2447(3) 0.0749(3) 0.0184(9) Uani 1.00 1 d .
N(4) N 0.2441(4) 0.1339(3) -0.1228(3) 0.0287(11) Uani 1.00 1 d .
N(5) N 0.0940(4) -0.0032(3) 0.2143(3) 0.0278(10) Uani 1.00 1 d .
N(6) N 0.5000 0.0000 0.5000 0.037(2) Uani 1.00 2 d S
C(1) C -0.2241(4) 0.4989(3) -0.0629(3) 0.0141(10) Uani 1.00 1 d .
C(2) C -0.1470(4) 0.5811(4) -0.0487(3) 0.0166(10) Uani 1.00 1 d .
C(3) C -0.0082(4) 0.5813(4) -0.1249(3) 0.0195(11) Uani 1.00 1 d .
C(4) C 0.0552(5) 0.4963(4) -0.2173(3) 0.0218(11) Uani 1.00 1 d .
C(5) C 0.2833(6) 0.5553(6) -0.2766(5) 0.055(2) Uani 1.00 1 d .
C(6) C -0.0188(4) 0.4127(4) -0.2311(3) 0.0194(11) Uani 1.00 1 d .
C(7) C -0.1582(4) 0.4124(3) -0.1554(3) 0.0162(10) Uani 1.00 1 d .
C(8) C -0.2316(4) 0.3276(3) -0.1822(3) 0.0181(10) Uani 1.00 1 d .
C(9) C -0.4261(4) 0.2230(4) -0.1461(3) 0.0183(10) Uani 1.00 1 d .
C(10) C -0.4694(4) 0.1427(3) -0.0466(3) 0.0179(10) Uani 1.00 1 d .
C(11) C -0.6430(4) 0.2063(4) 0.1388(3) 0.0182(11) Uani 1.00 1 d .
C(12) C -0.7072(5) 0.2750(4) 0.2465(3) 0.0190(11) Uani 1.00 1 d .
C(13) C -0.8267(5) 0.2411(4) 0.3270(3) 0.0249(12) Uani 1.00 1 d .
C(14) C -0.8896(5) 0.2993(4) 0.4322(4) 0.0311(13) Uani 1.00 1 d .
C(15) C -1.0748(10) 0.1905(9) 0.4865(6) 0.128(4) Uani 1.00 1 d .
C(16) C -0.8349(5) 0.3936(4) 0.4590(4) 0.0293(13) Uani 1.00 1 d .
C(17) C -0.7192(5) 0.4275(4) 0.3809(3) 0.0226(11) Uani 1.00 1 d .
C(18) C -0.6524(4) 0.3710(3) 0.2715(3) 0.0172(10) Uani 1.00 1 d .
C(19) C -0.1484(4) 0.1541(4) 0.0484(3) 0.0173(11) Uani 1.00 1 d .
C(20) C 0.1511(5) 0.0864(4) -0.0770(4) 0.0223(11) Uani 1.00 1 d .
C(21) C 0.0567(4) -0.0015(4) 0.1354(4) 0.0199(11) Uani 1.00 1 d .
C(22) C 0.6693(11) 0.0959(8) 0.3402(7) 0.112(3) Uani 1.00 1 d .
C(23) C 0.683(2) -0.003(2) 0.440(2) 0.122(9) Uani 0.54 1 d P
C(24) C 0.509(2) 0.0746(12) 0.3988(11) 0.054(4) Uani 0.46 1 d P
C(25) C 0.4348(10) 0.2142(6) 0.6030(7) 0.088(3) Uani 1.00 1 d .
C(26) C 0.5285(13) 0.0776(10) 0.5889(9) 0.051(4) Uani 0.54 1 d P
C(27) C 0.384(2) 0.1237(11) 0.520(1) 0.085(6) Uani 0.46 1 d P
H(1) H -0.1899 0.6386 0.0144 0.019 Uiso 1.00 1 c R
H(2) H 0.0428 0.6386 -0.1142 0.025 Uiso 1.00 1 c R
H(3) H 0.2685 0.5557 -0.1979 0.067 Uiso 1.00 1 c R
H(4) H 0.3839 0.5148 -0.3166 0.067 Uiso 1.00 1 c R
H(5) H 0.2604 0.6384 -0.2998 0.067 Uiso 1.00 1 c R
H(6) H 0.0257 0.3541 -0.2933 0.021 Uiso 1.00 1 c R
H(7) H -0.1890 0.2850 -0.2540 0.020 Uiso 1.00 1 c R
H(8) H -0.3605 0.1724 -0.2107 0.022 Uiso 1.00 1 c R
H(9) H -0.5120 0.2699 -0.1621 0.022 Uiso 1.00 1 c R
H(10) H -0.3844 0.0809 -0.0428 0.021 Uiso 1.00 1 c R
H(11) H -0.5408 0.1039 -0.0543 0.022 Uiso 1.00 1 c R
H(12) H -0.6854 0.1426 0.1280 0.023 Uiso 1.00 1 c R
H(13) H -0.8640 0.1775 0.3084 0.031 Uiso 1.00 1 c R
H(14) H -1.0484 0.1855 0.4066 0.161 Uiso 1.00 1 c R
H(15) H -1.1793 0.2209 0.5189 0.161 Uiso 1.00 1 c R
H(16) H -1.0431 0.1103 0.5131 0.161 Uiso 1.00 1 c R
H(17) H -0.8785 0.4341 0.5317 0.036 Uiso 1.00 1 c R
H(18) H -0.6829 0.4910 0.4010 0.030 Uiso 1.00 1 c R

loop_
_atom_site_aniso_label
_atom_site_aniso_U_11
_atom_site_aniso_U_22
_atom_site_aniso_U_33
_atom_site_aniso_U_12
_atom_site_aniso_U_13
_atom_site_aniso_U_23
Fe(1) 0.0145(4) 0.0139(4) 0.0190(5) -0.0026(3) -0.0059(4) -0.0018(3)
Mn(1) 0.0135(3) 0.0115(3) 0.0171(4) -0.0034(2) -0.0035(3) -0.0009(2)
O(1) 0.013(1) 0.013(1) 0.021(2) -0.0038(11) -0.0031(12) -0.0010(11)
O(2) 0.022(2) 0.045(2) 0.020(2) -0.019(1) 0.0017(13) -0.010(1)
O(3) 0.018(1) 0.016(1) 0.019(2) -0.0073(11) -0.0036(12) -0.0020(11)
O(4) 0.070(3) 0.081(3) 0.023(2) -0.062(2) 0.011(2) -0.011(2)
N(1) 0.013(2) 0.013(2) 0.021(2) -0.0002(13) -0.006(1) -0.0011(13)
N(2) 0.014(2) 0.012(2) 0.020(2) -0.0017(13) -0.005(2) 0.0002(13)
N(3) 0.016(2) 0.017(2) 0.023(2) -0.002(2) -0.008(2) -0.002(1)
N(4) 0.024(2) 0.032(2) 0.034(2) -0.012(2) -0.011(2) -0.000(2)
N(5) 0.030(2) 0.024(2) 0.028(2) -0.002(2) -0.011(2) -0.004(2)
N(6) 0.038(3) 0.048(4) 0.037(3) -0.019(3) -0.024(3) 0.018(3)
C(1) 0.016(2) 0.012(2) 0.013(2) -0.001(2) -0.005(2) 0.003(2)
C(2) 0.018(2) 0.017(2) 0.014(2) -0.001(2) -0.007(2) 0.001(2)
C(3) 0.020(2) 0.020(2) 0.022(2) -0.008(2) -0.010(2) 0.000(2)
C(4) 0.018(2) 0.031(2) 0.018(2) -0.009(2) -0.005(2) 0.002(2)
C(5) 0.033(3) 0.095(5) 0.038(3) -0.043(3) 0.014(3) -0.026(3)
C(6) 0.017(2) 0.020(2) 0.016(2) -0.002(2) -0.001(2) -0.004(2)
C(7) 0.016(2) 0.014(2) 0.019(2) -0.004(2) -0.006(2) 0.001(2)
C(8) 0.017(2) 0.014(2) 0.020(2) -0.000(2) -0.004(2) -0.001(2)
C(9) 0.017(2) 0.019(2) 0.019(2) -0.005(2) -0.005(2) -0.003(2)
C(10) 0.016(2) 0.014(2) 0.024(2) -0.005(2) -0.006(2) -0.004(2)
C(11) 0.019(2) 0.017(2) 0.022(2) -0.008(2) -0.010(2) 0.004(2)
C(12) 0.020(2) 0.020(2) 0.021(2) -0.007(2) -0.010(2) 0.006(2)
C(13) 0.028(2) 0.031(2) 0.020(2) -0.015(2) -0.006(2) -0.000(2)
C(14) 0.037(3) 0.040(3) 0.021(2) -0.026(2) -0.004(2) 0.002(2)
C(15) 0.140(8) 0.212(10) 0.052(4) -0.160(8) 0.039(5) -0.049(5)
C(16) 0.033(3) 0.039(3) 0.017(2) -0.018(2) -0.003(2) -0.001(2)
C(17) 0.026(2) 0.026(2) 0.023(2) -0.013(2) -0.012(2) 0.001(2)
C(18) 0.019(2) 0.015(2) 0.018(2) -0.002(2) -0.008(2) 0.005(2)
C(19) 0.017(2) 0.021(2) 0.017(2) -0.006(2) -0.008(2) 0.002(2)
C(20) 0.021(2) 0.022(2) 0.025(2) -0.001(2) -0.011(2) -0.003(2)
C(21) 0.018(2) 0.014(2) 0.028(2) -0.004(2) -0.007(2) -0.003(2)
C(22) 0.151(9) 0.101(6) 0.067(5) -0.084(6) 0.027(6) -0.006(5)
C(23) 0.17(2) 0.14(2) 0.13(2) -0.12(2) -0.10(1) 0.061(12)
C(24) 0.060(9) 0.060(9) 0.050(8) -0.040(7) -0.016(7) 0.037(7)
C(25) 0.131(7) 0.052(4) 0.098(6) -0.005(4) -0.072(6) -0.010(4)
C(26) 0.064(8) 0.062(8) 0.045(7) -0.024(6) -0.035(6) 0.008(5)
C(27) 0.15(2) 0.021(7) 0.093(13) 0.017(8) -0.072(12) -0.021(7)

loop_
_atom_type_symbol
_atom_type_description
_atom_type_scat_dispersion_real
_atom_type_scat_dispersion_imag
_atom_type_scat_source
H H 0.000 0.000
;
International Tables for Crystallography
(1992, Vol. C, Table 6.1.1.4)
;
N N 0.006 0.003
;
International Tables for Crystallography
(1992, Vol. C, Tables 4.2.6.8 and 6.1.1.4)
;
O O 0.011 0.006
;
International Tables for Crystallography
(1992, Vol. C, Tables 4.2.6.8 and 6.1.1.4)
;
C C 0.003 0.002
;
International Tables for Crystallography
(1992, Vol. C, Tables 4.2.6.8 and 6.1.1.4)
;
Fe Fe 0.346 0.844
;
International Tables for Crystallography
(1992, Vol. C, Tables 4.2.6.8 and 6.1.1.4)
;
Mn Mn 0.337 0.728
;
International Tables for Crystallography
(1992, Vol. C, Tables 4.2.6.8 and 6.1.1.4)
;

loop_
_geom_angle_atom_site_label_1
_geom_angle_atom_site_label_2
_geom_angle_atom_site_label_3
_geom_angle
_geom_angle_site_symmetry_1
_geom_angle_site_symmetry_2
_geom_angle_site_symmetry_3
Fe(1) C(19) N(3) 176.3(5) . . .
C(20) Fe(1) C(19) 91.6(2) . . .
C(20) Fe(1) C(19) 88.4(2) 55502 . .
C(21) Fe(1) C(19) 91.9(2) . . .
C(21) Fe(1) C(19) 88.1(2) 55502 . .
Fe(1) C(19) N(3) 176.3(4) . 55502 55502
C(20) Fe(1) C(19) 88.4(2) . . 55502
C(20) Fe(1) C(19) 91.6(2) 55502 . 55502
C(21) Fe(1) C(19) 88.1(2) . . 55502
C(21) Fe(1) C(19) 91.9(2) 55502 . 55502
Fe(1) C(20) N(4) 177.8(3) . . .
C(21) Fe(1) C(20) 89.3(2) . . .
C(21) Fe(1) C(20) 90.7(2) 55502 . .
Fe(1) C(20) N(4) 177.8(4) . 55502 55502
C(21) Fe(1) C(20) 90.7(2) . . 55502
C(21) Fe(1) C(20) 89.3(2) 55502 . 55502
Fe(1) C(21) N(5) 178.3(3) . . .
C(21) Fe(1) C(21) 180.0(2) 55502 . .
Fe(1) C(21) N(5) 178.3(3) . 55502 55502
N(3) Mn(1) O(1) 95.9(1) . . .
Mn(1) O(1) Mn(1) 98.6(1) . . 46502
O(1) Mn(1) O(1) 81.4(1) 46502 . .
O(3) Mn(1) O(1) 96.0(1) . . .
N(1) Mn(1) O(1) 89.3(1) . . .
N(2) Mn(1) O(1) 167.6(1) . . .
Mn(1) O(1) C(1) 121.7(2) . . .
N(3) Mn(1) O(1) 172.1(1) . . 46502
Mn(1) O(1) Mn(1) 98.6(1) . 46502 46502
O(3) Mn(1) O(1) 91.4(1) . . 46502
N(1) Mn(1) O(1) 84.6(1) . . 46502
N(2) Mn(1) O(1) 88.7(1) . . 46502
Mn(1) O(1) C(1) 115.4(2) . 46502 46502
N(3) Mn(1) O(3) 96.2(1) . . .
N(1) Mn(1) O(3) 172.8(2) . . .
N(2) Mn(1) O(3) 91.7(1) . . .
Mn(1) O(3) C(18) 129.2(3) . . .
N(3) Mn(1) N(1) 87.9(1) . . .
N(2) Mn(1) N(1) 82.3(1) . . .
Mn(1) N(1) C(8) 124.3(3) . . .
Mn(1) N(1) C(9) 113.2(2) . . .
N(3) Mn(1) N(2) 92.8(1) . . .
Mn(1) N(2) C(10) 112.8(2) . . .
Mn(1) N(2) C(11) 126.4(3) . . .
Mn(1) N(3) C(19) 146.7(4) . . .
O(1) Mn(1) O(1) 81.4(1) . 46502 46502
C(1) O(1) Mn(1) 115.4(2) . . 46502
O(1) Mn(1) O(3) 91.4(1) . 46502 46502
O(1) Mn(1) N(1) 84.6(1) . 46502 46502
O(1) Mn(1) N(2) 88.7(1) . 46502 46502
O(1) C(1) C(7) 121.7(4) . . .
O(1) C(1) C(2) 119.5(3) . . .
O(2) C(4) C(3) 124.1(4) . . .
C(5) O(2) C(4) 117.4(4) . . .
O(2) C(4) C(6) 116.1(4) . . .
O(3) C(18) C(12) 124.6(3) . . .
O(3) C(18) C(17) 118.3(4) . . .
O(4) C(14) C(13) 124.9(5) . . .
C(15) O(4) C(14) 115.7(4) . . .
O(4) C(14) C(16) 115.5(4) . . .
N(1) C(8) C(7) 123.7(4) . . .
C(9) N(1) C(8) 122.1(3) . . .
N(1) C(9) C(10) 107.0(4) . . .
N(2) C(10) C(9) 107.6(3) . . .
C(11) N(2) C(10) 120.7(4) . . .
N(2) C(11) C(12) 125.1(4) . . .
N(6) C(23) C(22) 98(1) . . .
N(6) C(23) C(24) 47.4(7) . . .
C(24) N(6) C(23) 74.0(9) . . .
C(24) N(6) C(23) 106.0(9) 65602 . .
N(6) C(23) C(26) 48.5(6) . . .
C(26) N(6) C(23) 77.2(8) . . .
C(26) N(6) C(23) 102.8(8) 65602 . .
C(27) N(6) C(23) 119(1) . . .
N(6) C(23) C(27) 53.6(9) . . 65602
C(27) N(6) C(23) 60(1) 65602 . .
N(6) C(23) C(22) 98(1) . 65602 65602
C(24) N(6) C(23) 106.0(9) . . 65602
N(6) C(23) C(24) 47.4(7) . 65602 65602
C(24) N(6) C(23) 74.0(9) 65602 . 65602
C(26) N(6) C(23) 102.8(8) . . 65602
N(6) C(23) C(26) 48.5(6) . 65602 65602
C(26) N(6) C(23) 77.2(8) 65602 . 65602
N(6) C(23) C(27) 53.6(9) . 65602 .
C(27) N(6) C(23) 60(1) . . 65602
C(27) N(6) C(23) 119(1) 65602 . 65602
N(6) C(24) C(22) 112(1) . . .
N(6) C(24) C(23) 58.6(8) . . .
C(24) N(6) C(24) 179(1) 65602 . .
C(26) N(6) C(24) 106.8(7) . . .
N(6) C(24) C(26) 56.0(6) . . 65602
C(26) N(6) C(24) 73.2(7) 65602 . .
N(6) C(24) C(27) 58.2(7) . . .
C(27) N(6) C(24) 65.9(7) . . .
C(27) N(6) C(24) 114.1(7) 65602 . .
N(6) C(24) C(22) 112(1) . 65602 65602
N(6) C(24) C(23) 58.6(8) . 65602 65602
N(6) C(24) C(26) 56.0(6) . 65602 .
C(26) N(6) C(24) 73.2(7) . . 65602
C(26) N(6) C(24) 106.8(7) 65602 . 65602
C(27) N(6) C(24) 114.1(7) . . 65602
N(6) C(24) C(27) 58.2(7) . 65602 65602
C(27) N(6) C(24) 65.9(7) 65602 . 65602
N(6) C(26) C(23) 54.3(8) . . .
N(6) C(26) C(24) 50.8(6) . . 65602
N(6) C(26) C(25) 112.3(9) . . .
C(26) N(6) C(26) 180.0(8) 65602 . .
N(6) C(26) C(27) 51.8(6) . . .
C(27) N(6) C(26) 73.2(9) . . .
C(27) N(6) C(26) 106.8(9) 65602 . .
N(6) C(26) C(23) 54.3(8) . 65602 65602
N(6) C(26) C(24) 50.8(6) . 65602 .
N(6) C(26) C(25) 112.3(9) . 65602 65602
C(27) N(6) C(26) 106.8(9) . . 65602
N(6) C(26) C(27) 51.8(6) . 65602 65602
C(27) N(6) C(26) 73.2(9) 65602 . 65602
N(6) C(27) C(23) 65.6(8) . . 65602
N(6) C(27) C(24) 55.9(7) . . .
N(6) C(27) C(25) 105(1) . . .
N(6) C(27) C(26) 55.0(7) . . .
C(27) N(6) C(27) 179(1) 65602 . .
N(6) C(27) C(23) 65.6(8) . 65602 .
N(6) C(27) C(24) 55.9(7) . 65602 65602
N(6) C(27) C(25) 105(1) . 65602 65602
N(6) C(27) C(26) 55.0(7) . 65602 65602
C(7) C(1) C(2) 118.7(3) . . .
C(1) C(2) C(3) 121.5(4) . . .
C(1) C(7) C(8) 123.5(3) . . .
C(1) C(7) C(6) 119.5(4) . . .
C(2) C(3) C(4) 119.2(4) . . .
C(3) C(4) C(6) 119.8(4) . . .
C(4) C(6) C(7) 121.2(4) . . .
C(6) C(7) C(8) 116.9(3) . . .
C(11) C(12) C(18) 122.1(4) . . .
C(11) C(12) C(13) 117.2(4) . . .
C(18) C(12) C(13) 120.7(4) . . .
C(12) C(13) C(14) 120.4(5) . . .
C(12) C(18) C(17) 117.1(4) . . .
C(13) C(14) C(16) 119.6(4) . . .
C(14) C(16) C(17) 120.4(4) . . .
C(16) C(17) C(18) 121.8(5) . . .
C(22) C(23) C(24) 52.0(8) . . .
C(24) C(22) C(23) 73(1) . . .
C(22) C(23) C(26) 107(1) . . .
C(22) C(23) C(27) 132(1) . . 65602
C(22) C(24) C(23) 54.7(8) . . .
C(22) C(24) C(26) 123.8(8) . . 65602
C(22) C(24) C(27) 131(1) . . .
C(26) C(23) C(24) 76.0(8) . . .
C(23) C(24) C(26) 86.6(9) . . 65602
C(23) C(24) C(27) 102(1) . . .
C(27) C(23) C(24) 88(1) 65602 . .
C(23) C(26) C(24) 82.0(8) . . 65602
C(23) C(26) C(25) 124.1(9) . . .
C(23) C(26) C(27) 90(1) . . .
C(27) C(23) C(26) 83(1) 65602 . .
C(23) C(27) C(24) 102(1) . 65602 65602
C(23) C(27) C(25) 126(1) . 65602 65602
C(23) C(27) C(26) 94(1) . 65602 65602
C(24) C(26) C(23) 82.0(8) . 65602 65602
C(24) C(26) C(25) 135(1) . 65602 65602
C(27) C(24) C(26) 91.9(9) . . 65602
C(24) C(26) C(27) 86.3(9) . 65602 65602
C(24) C(27) C(23) 102(1) . . 65602
C(24) C(27) C(25) 114(1) . . .
C(24) C(27) C(26) 89(1) . . .
C(25) C(26) C(24) 135(1) . . 65602
C(25) C(26) C(27) 61.2(7) . . .
C(27) C(25) C(26) 67.9(8) . . .
C(25) C(27) C(23) 126(1) . . 65602
C(25) C(27) C(26) 50.9(8) . . .
C(26) C(24) C(22) 123.8(8) . 65602 65602
C(26) C(24) C(23) 86.6(9) . 65602 65602
C(27) C(26) C(24) 86.3(9) . . 65602
C(26) C(24) C(27) 91.9(9) . 65602 65602
C(26) C(27) C(23) 94(1) . . 65602
C(27) C(23) C(22) 132(1) . 65602 65602
C(27) C(23) C(24) 88(1) . 65602 65602
C(27) C(23) C(26) 83(1) . 65602 65602
O(2) C(5) H(3) 109.3401 . . .
O(2) C(5) H(4) 109.3730 . . .
O(2) C(5) H(5) 109.4713 . . .
O(4) C(15) H(14) 109.3624 . . .
O(4) C(15) H(15) 109.4730 . . .
O(4) C(15) H(16) 109.3562 . . .
N(1) C(8) H(7) 118.1663 . . .
N(1) C(9) H(9) 110.1009 . . .
N(1) C(9) H(8) 110.0987 . . .
N(2) C(10) H(10) 109.9292 . . .
N(2) C(10) H(11) 109.9289 . . .
N(2) C(11) H(12) 117.4424 . . .
C(1) C(2) H(1) 119.2467 . . .
H(1) C(2) C(3) 119.2542 . . .
C(2) C(3) H(2) 120.3755 . . .
H(2) C(3) C(4) 120.3796 . . .
C(4) C(6) H(6) 119.3930 . . .
H(4) C(5) H(3) 109.4723 . . .
H(5) C(5) H(3) 109.5400 . . .
H(5) C(5) H(4) 109.6301 . . .
H(6) C(6) C(7) 119.3934 . . .
C(7) C(8) H(7) 118.1639 . . .
H(9) C(9) C(10) 110.1001 . . .
C(9) C(10) H(10) 109.9314 . . .
H(8) C(9) C(10) 110.0956 . . .
C(9) C(10) H(11) 109.9302 . . .
H(9) C(9) H(8) 109.4617 . . .
H(11) C(10) H(10) 109.4597 . . .
H(12) C(11) C(12) 117.4456 . . .
C(12) C(13) H(13) 119.8250 . . .
H(13) C(13) C(14) 119.8227 . . .
C(14) C(16) H(17) 119.8064 . . .
H(15) C(15) H(14) 109.5263 . . .
H(16) C(15) H(14) 109.4748 . . .
H(16) C(15) H(15) 109.6341 . . .
C(16) C(17) H(18) 119.1139 . . .
H(17) C(16) C(17) 119.8023 . . .
H(18) C(17) C(18) 119.1096 . . .

loop_
_geom_bond_atom_site_label_1
_geom_bond_atom_site_label_2
_geom_bond_distance
_geom_bond_site_symmetry_2
Fe(1) C(19) 1.916(3) .
Fe(1) C(19) 1.916(3) 55502
Fe(1) C(20) 1.954(5) .
Fe(1) C(20) 1.954(5) 55502
Fe(1) C(21) 1.951(5) .
Fe(1) C(21) 1.951(5) 55502
Mn(1) O(1) 1.913(3) .
Mn(1) O(1) 2.375(3) 46502
Mn(1) O(3) 1.870(2) .
Mn(1) N(1) 1.985(3) .
Mn(1) N(2) 1.990(4) .
Mn(1) N(3) 2.179(3) .
O(1) Mn(1) 2.375(3) 46502
O(1) C(1) 1.368(4) .
O(2) C(4) 1.381(5) .
O(2) C(5) 1.414(8) .
O(3) C(18) 1.331(5) .
O(4) C(14) 1.379(6) .
O(4) C(15) 1.41(1) .
N(1) C(8) 1.287(5) .
N(1) C(9) 1.469(6) .
N(2) C(10) 1.483(5) .
N(2) C(11) 1.278(5) .
N(3) C(19) 1.153(4) .
N(4) C(20) 1.157(6) .
N(5) C(21) 1.160(7) .
N(6) C(23) 1.71(2) .
N(6) C(23) 1.71(2) 65602
N(6) C(24) 1.48(1) .
N(6) C(24) 1.48(1) 65602
N(6) C(26) 1.58(1) .
N(6) C(26) 1.58(1) 65602
N(6) C(27) 1.51(1) .
N(6) C(27) 1.51(1) 65602
C(1) C(2) 1.387(7) .
C(1) C(7) 1.408(5) .
C(2) C(3) 1.393(5) .
C(3) C(4) 1.398(6) .
C(4) C(6) 1.375(7) .
C(6) C(7) 1.395(5) .
C(7) C(8) 1.443(7) .
C(9) C(10) 1.513(5) .
C(11) C(12) 1.448(5) .
C(12) C(13) 1.406(6) .
C(12) C(18) 1.409(7) .
C(13) C(14) 1.372(6) .
C(14) C(16) 1.401(8) .
C(16) C(17) 1.368(6) .
C(17) C(18) 1.410(5) .
C(22) C(23) 1.64(2) .
C(22) C(24) 1.59(2) .
C(23) C(24) 1.93(3) .
C(23) C(26) 2.05(2) .
C(23) C(27) 1.64(3) 65602
C(24) C(26) 1.82(2) 65602
C(24) C(27) 1.63(2) .
C(25) C(26) 1.55(1) .
C(25) C(27) 1.74(2) .
C(26) C(24) 1.82(2) 65602
C(26) C(27) 1.85(3) .
C(27) C(23) 1.64(3) 65602
C(2) H(1) 0.9500 .
C(3) H(2) 0.9500 .
C(5) H(3) 0.9500 .
C(5) H(4) 0.9499 .
C(5) H(5) 0.9500 .
C(6) H(6) 0.9500 .
C(8) H(7) 0.9500 .
C(9) H(8) 0.9500 .
C(9) H(9) 0.9500 .
C(10) H(10) 0.9501 .
C(10) H(11) 0.9500 .
C(11) H(12) 0.9500 .
C(13) H(13) 0.9500 .
C(15) H(14) 0.9500 .
C(15) H(15) 0.9500 .
C(15) H(16) 0.9500 .
C(16) H(17) 0.9501 .
C(17) H(18) 0.9500 .
H(10) C(10) 0.9501 .

loop_
_geom_contact_atom_site_label_1
_geom_contact_atom_site_label_2
_geom_contact_distance
_geom_contact_site_symmetry_2
Fe(1) N(3) 3.068(3) .
Fe(1) N(3) 3.068(3) 55502
Fe(1) N(4) 3.110(4) .
Fe(1) N(4) 3.110(4) 55502
Fe(1) N(5) 3.111(4) .
Fe(1) N(5) 3.111(4) 55502
Mn(1) Mn(1) 3.2644(8) 46502
Mn(1) C(1) 2.878(4) .
Mn(1) C(1) 3.210(4) 46502
Mn(1) C(7) 3.246(4) .
Mn(1) C(8) 2.912(4) .
Mn(1) C(9) 2.898(5) .
Mn(1) C(10) 2.907(4) .
Mn(1) C(11) 2.935(4) .
Mn(1) C(12) 3.325(4) .
Mn(1) C(18) 2.900(3) .
Mn(1) C(19) 3.207(4) .
O(1) O(1) 2.820(4) 46502
O(1) O(3) 2.812(4) .
O(1) O(3) 3.059(4) 46502
O(1) N(1) 2.741(4) .
O(1) N(1) 2.950(3) 46502
O(1) N(2) 3.065(4) 46502
O(1) N(3) 3.045(4) .
O(1) C(2) 2.380(5) .
O(1) C(7) 2.425(4) .
O(1) C(8) 2.925(5) .
O(1) C(9) 3.341(4) 46502
O(2) C(3) 2.454(4) .
O(2) C(6) 2.338(5) .
O(2) C(16) 3.363(6) 65401
O(2) C(25) 3.375(7) 55401
O(3) O(1) 3.059(4) 46502
O(3) N(1) 3.276(4) 46502
O(3) N(2) 2.770(5) .
O(3) N(3) 3.022(4) .
O(3) C(1) 3.211(5) 46502
O(3) C(5) 3.144(8) 56502
O(3) C(7) 3.268(5) 46502
O(3) C(8) 3.198(4) 46502
O(3) C(11) 2.938(6) .
O(3) C(12) 2.426(5) .
O(3) C(17) 2.353(4) .
O(4) C(6) 3.536(6) 45601
O(4) C(13) 2.439(5) .
O(4) C(16) 2.351(7) .
N(1) O(1) 2.950(3) 46502
N(1) O(3) 3.276(4) 46502
N(1) N(2) 2.615(4) .
N(1) N(3) 2.894(5) .
N(1) C(1) 2.947(6) .
N(1) C(7) 2.408(6) .
N(1) C(10) 2.396(5) .
N(1) C(19) 3.409(6) .
N(2) O(1) 3.065(4) 46502
N(2) N(3) 3.023(5) .
N(2) C(1) 3.358(4) 46502
N(2) C(2) 3.355(5) 46502
N(2) C(9) 2.418(5) .
N(2) C(12) 2.420(5) .
N(2) C(18) 2.935(5) .
N(3) C(1) 3.267(5) .
N(3) C(5) 3.307(8) 56502
N(3) C(7) 3.358(5) .
N(3) C(8) 3.286(6) .
N(3) C(10) 3.517(6) .
N(3) C(20) 3.567(5) 55502
N(3) C(21) 3.547(5) 55502
N(3) C(22) 3.597(9) 45501
N(4) C(9) 3.570(6) 65501
N(4) C(10) 3.293(7) 65501
N(4) C(19) 3.583(6) 55502
N(4) C(22) 3.57(1) 65502
N(4) C(25) 3.542(8) 55401
N(5) C(8) 3.509(5) 55502
N(5) C(9) 3.413(5) 55502
N(5) C(10) 3.575(5) 55502
N(5) C(13) 3.500(7) 65501
N(5) C(19) 3.586(6) 55502
N(6) C(22) 2.552(9) .
N(6) C(22) 2.552(9) 65602
N(6) C(25) 2.595(8) .
N(6) C(25) 2.595(8) 65602
C(1) Mn(1) 3.210(4) 46502
C(1) O(3) 3.211(5) 46502
C(1) N(2) 3.358(4) 46502
C(1) C(3) 2.426(6) .
C(1) C(4) 2.801(5) .
C(1) C(6) 2.421(5) .
C(1) C(8) 2.512(6) .
C(1) C(11) 3.422(5) 46502
C(1) C(12) 3.422(6) 46502
C(1) C(18) 3.351(6) 46502
C(2) N(2) 3.355(5) 46502
C(2) C(2) 3.542(6) 56502
C(2) C(3) 3.274(6) 56502
C(2) C(4) 2.408(5) .
C(2) C(6) 2.762(5) .
C(2) C(7) 2.406(6) .
C(2) C(11) 3.146(6) 46502
C(2) C(12) 3.398(6) 46502
C(3) C(2) 3.274(6) 56502
C(3) C(3) 3.574(6) 56502
C(3) C(5) 2.835(6) .
C(3) C(6) 2.399(6) .
C(3) C(7) 2.793(7) .
C(4) C(5) 2.389(8) .
C(4) C(7) 2.414(6) .
C(5) O(3) 3.144(8) 56502
C(5) N(3) 3.307(8) 56502
C(6) O(4) 3.536(6) 65401
C(6) C(8) 2.419(6) .
C(7) O(3) 3.268(5) 46502
C(7) C(18) 3.246(6) 46502
C(8) O(3) 3.198(4) 46502
C(8) N(5) 3.509(5) 55502
C(8) C(9) 2.413(6) .
C(8) C(10) 3.504(6) .
C(8) C(18) 3.514(5) 46502
C(9) O(1) 3.341(4) 46502
C(9) N(4) 3.570(6) 45501
C(9) N(5) 3.413(5) 55502
C(9) C(11) 3.541(5) .
C(10) N(4) 3.293(7) 45501
C(10) N(5) 3.575(5) 55502
C(10) C(10) 3.477(6) 45502
C(10) C(11) 2.401(5) .
C(11) C(1) 3.422(5) 46502
C(11) C(2) 3.146(6) 46502
C(11) C(13) 2.436(5) .
C(11) C(18) 2.500(6) .
C(12) C(1) 3.422(6) 46502
C(12) C(2) 3.398(6) 46502
C(12) C(14) 2.410(5) .
C(12) C(16) 2.774(6) .
C(12) C(17) 2.405(7) .
C(13) N(5) 3.500(7) 45501
C(13) C(15) 2.784(9) .
C(13) C(16) 2.396(7) .
C(13) C(17) 2.771(7) .
C(13) C(18) 2.447(7) .
C(14) C(15) 2.36(1) .
C(14) C(17) 2.403(7) .
C(14) C(18) 2.819(6) .
C(14) C(27) 3.37(2) 45501
C(16) O(2) 3.363(6) 45601
C(16) C(16) 3.363(6) 36602
C(16) C(18) 2.427(5) .
C(16) C(27) 3.43(2) 45501
C(18) C(1) 3.351(6) 46502
C(18) C(7) 3.246(6) 46502
C(18) C(8) 3.514(5) 46502
C(19) N(4) 3.583(6) 55502
C(19) N(5) 3.586(6) 55502
C(19) C(20) 2.775(5) .
C(19) C(20) 2.698(6) 55502
C(19) C(21) 2.780(6) .
C(19) C(21) 2.689(6) 55502
C(20) N(3) 3.567(5) 55502
C(20) C(19) 2.698(6) 55502
C(20) C(21) 2.745(6) .
C(20) C(21) 2.778(7) 55502
C(21) N(3) 3.547(5) 55502
C(21) C(19) 2.689(6) 55502
C(21) C(20) 2.778(7) 55502
C(22) N(3) 3.597(9) 65501
C(22) N(4) 3.57(1) 65502
C(22) C(25) 3.43(1) .
C(22) C(26) 2.99(1) .
C(22) C(26) 3.01(2) 65602
C(22) C(27) 2.93(2) .
C(22) C(27) 3.00(2) 65602
C(23) C(23) 3.42(3) 65602
C(23) C(24) 2.55(2) 65602
C(23) C(25) 3.19(2) .
C(23) C(25) 3.03(3) 65602
C(23) C(26) 2.57(3) 65602
C(23) C(27) 2.78(3) .
C(24) C(23) 2.55(2) 65602
C(24) C(24) 2.95(2) 65602
C(24) C(25) 2.84(2) .
C(24) C(25) 3.12(1) 65602
C(24) C(26) 2.45(2) .
C(24) C(27) 2.51(2) 65602
C(25) O(2) 3.375(7) 55601
C(25) N(4) 3.542(8) 55601
C(25) C(23) 3.03(3) 65602
C(25) C(24) 3.12(1) 65602
C(26) C(22) 3.01(2) 65602
C(26) C(23) 2.57(3) 65602
C(26) C(26) 3.16(2) 65602
C(26) C(27) 2.48(2) 65602
C(27) C(14) 3.37(2) 65501
C(27) C(16) 3.43(2) 65501
C(27) C(22) 3.00(2) 65602
C(27) C(24) 2.51(2) 65602
C(27) C(26) 2.48(2) 65602
C(27) C(27) 3.03(2) 65602
Mn(1) H(3) 3.2075 56502
Mn(1) H(9) 3.2175 .
Mn(1) H(10) 3.2550 .
O(1) H(1) 2.5512 .
O(1) H(3) 2.8097 56502
O(1) H(9) 2.9392 46502
O(2) H(2) 2.6720 .
O(2) H(3) 1.9471 .
O(2) H(4) 1.9474 .
O(2) H(5) 1.9486 .
O(2) H(6) 2.4833 .
O(2) H(17) 2.5671 65401
O(2) H(18) 3.5450 65401
O(3) H(3) 2.8348 56502
O(3) H(4) 2.7678 56502
O(3) H(5) 3.3461 56502
O(3) H(18) 2.5262 .
O(4) H(6) 2.7186 45601
O(4) H(7) 2.8337 45601
O(4) H(13) 2.6508 .
O(4) H(14) 1.9399 .
O(4) H(15) 1.9412 .
O(4) H(16) 1.9398 .
O(4) H(17) 2.5019 .
O(4) H(17) 3.2823 36602
O(4) H(18) 3.3862 36602
N(1) H(7) 1.9267 .
N(1) H(8) 2.0050 .
N(1) H(9) 2.0050 .
N(1) H(10) 2.6968 .
N(1) H(11) 3.2117 .
N(2) H(1) 3.1402 46502
N(2) H(8) 3.2327 .
N(2) H(9) 2.7189 .
N(2) H(10) 2.0152 .
N(2) H(11) 2.0152 .
N(2) H(11) 3.5463 45502
N(2) H(12) 1.9116 .
N(3) H(2) 2.8049 56502
N(3) H(3) 2.6779 56502
N(3) H(5) 3.0954 56502
N(3) H(10) 3.2297 .
N(4) H(1) 2.7778 56502
N(4) H(9) 3.0713 65501
N(4) H(10) 3.4123 55502
N(4) H(11) 2.4805 65501
N(4) H(12) 3.4452 65501
N(5) H(7) 3.1033 55502
N(5) H(8) 2.7959 55502
N(5) H(10) 2.9060 55502
N(5) H(12) 2.9544 65501
N(5) H(13) 2.5722 65501
N(5) H(14) 2.9899 65501
N(5) H(16) 3.4901 45602
C(1) H(1) 2.0285 .
C(1) H(2) 3.2804 .
C(1) H(2) 3.3641 56502
C(1) H(3) 3.2043 56502
C(1) H(6) 3.2775 .
C(1) H(7) 3.3345 .
C(2) H(2) 2.0449 .
C(2) H(2) 3.2895 56502
C(2) H(3) 3.3809 56502
C(2) H(9) 3.5720 46502
C(2) H(12) 3.3681 46502
C(3) H(1) 2.0339 .
C(3) H(1) 3.2710 56502
C(3) H(3) 2.5236 .
C(3) H(5) 3.0355 .
C(3) H(6) 3.2549 .
C(4) H(1) 3.2631 .
C(4) H(1) 3.3626 56502
C(4) H(2) 2.0491 .
C(4) H(3) 2.4533 .
C(4) H(4) 3.1340 .
C(4) H(5) 2.8036 .
C(4) H(6) 2.0187 .
C(4) H(17) 3.0707 65401
C(5) H(2) 2.5532 .
C(6) H(2) 3.2577 .
C(6) H(7) 2.5597 .
C(6) H(17) 2.8709 65401
C(7) H(1) 3.2638 .
C(7) H(6) 2.0372 .
C(7) H(7) 2.0689 .
C(8) H(6) 2.5571 .
C(8) H(8) 2.5024 .
C(8) H(9) 2.9346 .
C(8) H(10) 3.5950 .
C(8) H(18) 3.5263 46502
C(9) H(1) 3.5468 46502
C(9) H(7) 2.5482 .
C(9) H(10) 2.0422 .
C(9) H(11) 2.0422 .
C(10) H(1) 3.5122 46502
C(10) H(8) 2.0441 .
C(10) H(9) 2.0441 .
C(10) H(10) 3.1866 45502
C(10) H(11) 2.9672 45502
C(10) H(12) 2.5106 .
C(10) H(12) 3.2016 45502
C(11) H(1) 3.1086 46502
C(11) H(10) 2.8805 .
C(11) H(10) 3.3899 45502
C(11) H(11) 2.4989 .
C(11) H(11) 3.4920 45502
C(11) H(13) 2.5821 .
C(12) H(12) 2.0657 .
C(12) H(13) 2.0511 .
C(12) H(18) 3.2658 .
C(13) H(12) 2.5607 .
C(13) H(14) 2.3252 .
C(13) H(15) 3.5879 .
C(13) H(16) 3.1962 .
C(13) H(17) 3.2520 .
C(14) H(6) 3.3116 45601
C(14) H(13) 2.0200 .
C(14) H(14) 2.3631 .
C(14) H(15) 3.0551 .
C(14) H(16) 2.8729 .
C(14) H(17) 2.0463 .
C(14) H(17) 3.1899 36602
C(14) H(18) 3.2558 .
C(15) H(7) 3.2042 45601
C(15) H(13) 2.4870 .
C(15) H(16) 3.2523 35602
C(16) H(6) 3.0229 45601
C(16) H(13) 3.2562 .
C(16) H(17) 2.9446 36602
C(16) H(18) 2.0097 .
C(17) H(4) 3.3716 56502
C(17) H(7) 3.5469 46502
C(17) H(17) 2.0165 .
C(18) H(4) 3.4354 56502
C(18) H(12) 3.3299 .
C(18) H(13) 3.3005 .
C(18) H(17) 3.2808 .
C(18) H(18) 2.0480 .
C(19) H(2) 3.0206 56502
C(19) H(3) 3.5367 56502
C(19) H(10) 3.1989 .
C(20) H(1) 3.3505 56502
C(20) H(10) 3.2835 55502
C(20) H(11) 3.2033 65501
C(21) H(7) 3.5482 55502
C(21) H(8) 3.4934 55502
C(21) H(10) 2.9573 55502
C(21) H(12) 3.3266 65501
C(21) H(13) 3.4119 65501
C(22) H(5) 3.2016 66502
C(22) H(14) 3.5397 75501
C(22) H(15) 3.5739 75501
C(23) H(15) 3.4610 75501
C(25) H(4) 3.4095 55601
C(25) H(8) 3.4985 65601
C(25) H(9) 3.2692 65601
C(26) H(8) 3.3601 65601
C(26) H(15) 3.5072 75501
H(1) N(2) 3.1402 46502
H(1) N(4) 2.7778 56502
H(1) C(3) 3.2710 56502
H(1) C(4) 3.3626 56502
H(1) C(9) 3.5468 46502
H(1) C(10) 3.5122 46502
H(1) C(11) 3.1086 46502
H(1) C(20) 3.3505 56502
H(2) N(3) 2.8049 56502
H(2) C(1) 3.3641 56502
H(2) C(2) 3.2895 56502
H(2) C(19) 3.0206 56502
H(3) Mn(1) 3.2075 56502
H(3) O(1) 2.8097 56502
H(3) O(3) 2.8348 56502
H(3) N(3) 2.6779 56502
H(3) C(1) 3.2043 56502
H(3) C(2) 3.3809 56502
H(3) C(19) 3.5367 56502
H(4) O(3) 2.7678 56502
H(4) C(17) 3.3716 56502
H(4) C(18) 3.4354 56502
H(4) C(25) 3.4095 55401
H(5) O(3) 3.3461 56502
H(5) N(3) 3.0954 56502
H(5) C(22) 3.2016 66502
H(6) O(4) 2.7186 65401
H(6) C(14) 3.3116 65401
H(6) C(16) 3.0229 65401
H(7) O(4) 2.8337 65401
H(7) N(5) 3.1033 55502
H(7) C(15) 3.2042 65401
H(7) C(17) 3.5469 46502
H(7) C(21) 3.5482 55502
H(8) N(5) 2.7959 55502
H(8) C(21) 3.4934 55502
H(8) C(25) 3.4985 45401
H(8) C(26) 3.3601 45401
H(9) O(1) 2.9392 46502
H(9) N(4) 3.0713 45501
H(9) C(2) 3.5720 46502
H(9) C(25) 3.2692 45401
H(10) Mn(1) 3.2550 .
H(10) N(1) 2.6968 .
H(10) N(2) 2.0152 .
H(10) N(3) 3.2297 .
H(10) N(4) 3.4123 55502
H(10) N(5) 2.9060 55502
H(10) C(8) 3.5950 .
H(10) C(9) 2.0422 .
H(10) C(10) 3.1866 45502
H(10) C(11) 2.8805 .
H(10) C(11) 3.3899 45502
H(10) C(19) 3.1989 .
H(10) C(20) 3.2835 55502
H(10) C(21) 2.9573 55502
H(11) N(2) 3.5463 45502
H(11) N(4) 2.4805 45501
H(11) C(10) 2.9672 45502
H(11) C(11) 3.4920 45502
H(11) C(20) 3.2033 45501
H(12) N(4) 3.4452 45501
H(12) N(5) 2.9544 45501
H(12) C(2) 3.3681 46502
H(12) C(10) 3.2016 45502
H(12) C(21) 3.3266 45501
H(13) N(5) 2.5722 45501
H(13) C(21) 3.4119 45501
H(14) N(5) 2.9899 45501
H(14) C(22) 3.5397 35501
H(15) C(22) 3.5739 35501
H(15) C(23) 3.4610 35501
H(15) C(26) 3.5072 35501
H(16) N(5) 3.4901 45602
H(16) C(15) 3.2523 35602
H(17) O(2) 2.5671 45601
H(17) O(4) 3.2823 36602
H(17) C(4) 3.0707 45601
H(17) C(6) 2.8709 45601
H(17) C(14) 3.1899 36602
H(17) C(16) 2.9446 36602
H(18) O(2) 3.5450 45601
H(18) O(4) 3.3862 36602
H(18) C(8) 3.5263 46502
